data_4332378
loop_
_publ_author_name
'Hinrichs, Matthias'
'Hofbauer, Florian R.'
'Kl\"ufers, Peter'
'Suhanji, Mihael'

_publ_section_title
;
 Oxacalix[3]arene Complexes with the ReI(CO)3Fragment&#x2020;
;
_journal_issue 17
_journal_name_full 'Inorganic Chemistry'
_journal_page_first 6688
_journal_page_last 6693
_journal_paper_doi 10.1021/ic0603048
_journal_volume 45
_journal_year 2006
_chemical_compound_source
;
Lab book number 3 A, entry 202
0.3 mmol 1,8-Diazabicyclo[5.4.0]undec-7-ene (DBU) (0.046 g) and 0.1 mmol
p-Methyl-Oxacalix[3]arene (p-Me-Oc[3]a) (0.045 g) are suspended in 4 mL
acetonitrile. Then 0.2 mmol (NET4)2[Re(CO)3Br3] (0.154 g) is added.
A white voluminous solid is formed right after addition of the DBU. The
suspension is stirred at room teperature for 5 hours. After 1 hour the solid
is completely solved. The acetonitrile is removed in vaccuo and the resulting
white to light yellow solid is dissolved in 2 mL of dry CH2Cl2. To crystallize
NEt4Br the solution is layered with Et2O and stored at 4 deg C. The next day
the  solution is filtered from the resulting white powder and the solution
is layered again with Et2O. After one day colourless crystals of [DBUH+1]Br
have appeared. These are filtered off and Et2O is added again. A white solid
appears which is filtered off and the resulting solution is layered with
hexane and stored at 4 deg C. After one month the solvent is completely
removed and colourless crystals have grown.
;
_chemical_formula_moiety '4(C30 H28 O9 Re1), 4(C27 H30 O6), 4(C9 H17 N2)'
_chemical_formula_sum 'C264 H300 N8 O60 Re4'
_chemical_formula_weight 5290.053
_chemical_name_common (DBUH+1)[Re(CO)3(p-Methyloxacalix[3]areneH-2)]
_space_group_IT_number 2
_symmetry_cell_setting triclinic
_symmetry_Int_Tables_number 2
_symmetry_space_group_name_Hall '-P 1'
_symmetry_space_group_name_H-M 'P -1'
_atom_sites_solution_hydrogens geom
_atom_sites_solution_primary direct
_atom_sites_solution_secondary difmap
_audit_block_code Re_CO_p-Me-Oc[3]a_DBUH+1_jn080_Hinrichs
_audit_creation_date 27-Feb-05
_audit_creation_method 'form98_non/compatible with shelxl97-2'
_cell_angle_alpha 76.8060(5)
_cell_angle_beta 83.1942(5)
_cell_angle_gamma 74.9826(7)
_cell_formula_units_Z 1
_cell_length_a 16.6126(2)
_cell_length_b 18.5955(3)
_cell_length_c 23.9217(4)
_cell_measurement_reflns_used 74792
_cell_measurement_temperature 200(2)
_cell_measurement_theta_max 27.485
_cell_measurement_theta_min 3.134
_cell_volume 6935.23(18)
_computing_cell_refinement 'HKL Scalepack (Otwinowski & Minor 1997)'
_computing_data_collection 'Collect (Nonius BV, 1997-2000)'
_computing_data_reduction 'HKL Denzo and Scalepack (Otwinowski & Minor 1997)'
_computing_structure_refinement 'SHELXL-97 (G. M. Sheldrick. University of G\"ottingen, 97-2 version)'
_computing_structure_solution 'SHELXS-97 (Sheldrick, 1990)'
_diffrn_ambient_temperature 200(2)
_diffrn_detector_area_resol_mean 9
_diffrn_measured_fraction_theta_full 0.987
_diffrn_measured_fraction_theta_max 0.987
_diffrn_measurement_device '95mm CCD camera on \k-goniostat'
_diffrn_measurement_device_type KappaCCD
_diffrn_radiation_collimation 0.35
_diffrn_radiation_monochromator graphite
_diffrn_radiation_source 'rotating anode'
_diffrn_radiation_type MoK\a
_diffrn_radiation_wavelength 0.71073
_diffrn_reflns_av_R_equivalents 0.1575
_diffrn_reflns_av_sigmaI/netI 0.2776
_diffrn_reflns_limit_h_max 21
_diffrn_reflns_limit_h_min -20
_diffrn_reflns_limit_k_max 24
_diffrn_reflns_limit_k_min -24
_diffrn_reflns_limit_l_max 31
_diffrn_reflns_limit_l_min -31
_diffrn_reflns_number 93595
_diffrn_reflns_theta_full 27.46
_diffrn_reflns_theta_max 27.46
_diffrn_reflns_theta_min 3.14
_diffrn_source_current 75.00
_diffrn_source_power 4.125
_diffrn_source_type 'FR 591 generator'
_diffrn_source_voltage 55.00
_exptl_absorpt_coefficient_mu 1.813
_exptl_absorpt_correction_T_max 0.9536
_exptl_absorpt_correction_T_min 0.8002
_exptl_absorpt_correction_type numerical
_exptl_absorpt_process_details 'Absorption correction with XRed, rev 1.09, STOE (Darmstadt, Germany)'
_exptl_crystal_colour colourless
_exptl_crystal_density_diffrn 1.26664(3)
_exptl_crystal_density_method 'not measured'
_exptl_crystal_description prismatic
_exptl_crystal_F_000 2720
_exptl_crystal_size_max 0.154
_exptl_crystal_size_mid 0.054
_exptl_crystal_size_min 0.05
_refine_diff_density_max 1.734
_refine_diff_density_min -0.698
_refine_diff_density_rms 0.143
_refine_ls_extinction_method none
_refine_ls_goodness_of_fit_ref 0.972
_refine_ls_hydrogen_treatment mixed
_refine_ls_matrix_type full
_refine_ls_number_parameters 1514
_refine_ls_number_reflns 31339
_refine_ls_number_restraints 0
_refine_ls_restrained_S_all 0.972
_refine_ls_R_factor_all 0.2424
_refine_ls_R_factor_gt 0.0853
_refine_ls_shift/su_max 0.001
_refine_ls_shift/su_mean 0.000
_refine_ls_structure_factor_coef Fsqd
_refine_ls_weighting_scheme calc
_refine_ls_wR_factor_gt 0.1945
_refine_ls_wR_factor_ref 0.2522
_reflns_number_gt 12343
_reflns_number_total 31339
_reflns_threshold_expression >2sigma(I)
_cod_data_source_file ic0603048sup1.cif
_cod_data_source_block 1
_cod_database_code 4332378

loop_
_symmetry_equiv_pos_as_xyz
'x, y, z'
'-x, -y, -z'

loop_
_atom_site_label
_atom_site_type_symbol
_atom_site_fract_x
_atom_site_fract_y
_atom_site_fract_z
_atom_site_U_iso_or_equiv
_atom_site_adp_type
_atom_site_occupancy
_atom_site_symmetry_multiplicity
_atom_site_calc_flag
_atom_site_refinement_flags
Re1_1 Re 0.15810(3) 0.94738(3) 0.36587(2) 0.04438(16) Uani 1 1 d .
O1_1 O 0.0399(4) 0.9923(4) 0.3264(3) 0.0395(18) Uani 1 1 d .
O2_1 O 0.1223(4) 1.0541(4) 0.4014(3) 0.0469(19) Uani 1 1 d .
O3_1 O 0.2032(4) 1.0238(4) 0.2969(3) 0.0447(19) Uani 1 1 d .
O4_1 O 0.3125(5) 1.0077(4) 0.1983(3) 0.056(2) Uani 1 1 d .
O5_1 O 0.1284(5) 1.0690(4) 0.2018(3) 0.054(2) Uani 1 1 d .
H85_1 H 0.1700 1.0523 0.2220 0.082(4) Uiso 1 1 calc R
O6_1 O -0.0676(5) 1.0798(4) 0.1678(4) 0.063(2) Uani 1 1 d .
O28_1 O 0.0852(5) 0.8515(5) 0.4724(4) 0.068(2) Uani 1 1 d .
O29_1 O 0.2048(6) 0.8035(5) 0.3157(4) 0.081(3) Uani 1 1 d .
O30_1 O 0.3283(5) 0.8883(5) 0.4158(4) 0.076(3) Uani 1 1 d .
C1_1 C -0.0129(6) 1.1132(6) 0.3546(5) 0.042(3) Uani 1 1 d .
C2_1 C 0.0281(6) 1.0813(7) 0.4110(5) 0.051(3) Uani 1 1 d .
H21_1 H 0.0051 1.0382 0.4327 0.082(4) Uiso 1 1 calc R
H22_1 H 0.0154 1.1209 0.4343 0.082(4) Uiso 1 1 calc R
C3_1 C 0.1545(7) 1.1201(6) 0.3759(5) 0.052(3) Uani 1 1 d .
H31_1 H 0.1513 1.1511 0.4050 0.082(4) Uiso 1 1 calc R
H32_1 H 0.1202 1.1517 0.3439 0.082(4) Uiso 1 1 calc R
C4_1 C 0.2437(7) 1.0958(6) 0.3536(5) 0.045(3) Uani 1 1 d .
C5_1 C 0.3068(7) 1.1223(6) 0.3705(5) 0.049(3) Uani 1 1 d .
H51_1 H 0.2937 1.1517 0.3995 0.082(4) Uiso 1 1 calc R
C6_1 C 0.3875(7) 1.1070(6) 0.3463(5) 0.046(3) Uani 1 1 d .
C7_1 C 0.4070(7) 1.0606(7) 0.3055(5) 0.053(3) Uani 1 1 d .
H71_1 H 0.4628 1.0472 0.2898 0.082(4) Uiso 1 1 calc R
C8_1 C 0.3444(7) 1.0338(6) 0.2879(5) 0.048(3) Uani 1 1 d .
C9_1 C 0.3662(7) 0.9802(7) 0.2474(5) 0.057(3) Uani 1 1 d .
H91_1 H 0.4254 0.9751 0.2331 0.082(4) Uiso 1 1 calc R
H92_1 H 0.3593 0.9294 0.2682 0.082(4) Uiso 1 1 calc R
C10_1 C 0.2796(7) 0.9495(6) 0.1863(5) 0.055(3) Uani 1 1 d .
H101_1 H 0.2561 0.9224 0.2225 0.082(4) Uiso 1 1 calc R
H102_1 H 0.3252 0.9123 0.1703 0.082(4) Uiso 1 1 calc R
C11_1 C 0.2135(7) 0.9821(6) 0.1447(5) 0.044(3) Uani 1 1 d .
C12_1 C 0.2196(8) 0.9540(7) 0.0955(5) 0.055(3) Uani 1 1 d .
H121_1 H 0.2695 0.9184 0.0871 0.082(4) Uiso 1 1 calc R
C13_1 C 0.1557(9) 0.9754(8) 0.0569(6) 0.068(4) Uani 1 1 d .
C14_1 C 0.0839(8) 1.0268(7) 0.0704(5) 0.060(3) Uani 1 1 d .
H141_1 H 0.0382 1.0414 0.0465 0.082(4) Uiso 1 1 calc R
C15_1 C 0.0783(8) 1.0574(6) 0.1191(5) 0.055(3) Uani 1 1 d .
C16_1 C -0.0033(8) 1.1142(7) 0.1336(6) 0.067(4) Uani 1 1 d .
H161_1 H 0.0105 1.1490 0.1547 0.082(4) Uiso 1 1 calc R
H162_1 H -0.0266 1.1453 0.0971 0.082(4) Uiso 1 1 calc R
C17_1 C -0.0448(7) 1.0418(7) 0.2258(5) 0.056(3) Uani 1 1 d .
H171_1 H 0.0114 1.0073 0.2235 0.082(4) Uiso 1 1 calc R
H172_1 H -0.0845 1.0100 0.2428 0.082(4) Uiso 1 1 calc R
C18_1 C -0.0437(7) 1.0935(6) 0.2660(5) 0.051(3) Uani 1 1 d .
C19_1 C -0.0898(8) 1.1704(7) 0.2550(6) 0.068(4) Uani 1 1 d .
H191_1 H -0.1192 1.1894 0.2209 0.082(4) Uiso 1 1 calc R
C20_1 C -0.0937(8) 1.2190(7) 0.2917(7) 0.066(4) Uani 1 1 d .
C21_1 C -0.0558(7) 1.1870(7) 0.3409(6) 0.062(4) Uani 1 1 d .
H211_1 H -0.0592 1.2181 0.3680 0.082(4) Uiso 1 1 calc R
C22_1 C -0.0027(6) 1.0656(6) 0.3160(5) 0.047(3) Uani 1 1 d .
C23_1 C 0.2613(7) 1.0511(6) 0.3116(5) 0.044(3) Uani 1 1 d .
C24_1 C 0.1416(7) 1.0350(6) 0.1563(5) 0.046(3) Uani 1 1 d .
C25_1 C -0.1348(9) 1.3036(8) 0.2767(7) 0.102(6) Uani 1 1 d .
H251_1 H -0.1602 1.3156 0.2398 0.082(4) Uiso 1 1 calc R
H252_1 H -0.0926 1.3328 0.2741 0.082(4) Uiso 1 1 calc R
H253_1 H -0.1781 1.3170 0.3068 0.082(4) Uiso 1 1 calc R
C26_1 C 0.4548(7) 1.1371(7) 0.3648(6) 0.063(4) Uani 1 1 d .
H261_1 H 0.4302 1.1684 0.3933 0.082(4) Uiso 1 1 calc R
H262_1 H 0.4784 1.1680 0.3313 0.082(4) Uiso 1 1 calc R
H263_1 H 0.4990 1.0942 0.3819 0.082(4) Uiso 1 1 calc R
C27_1 C 0.1615(10) 0.9441(8) 0.0034(6) 0.085(5) Uani 1 1 d .
H271_1 H 0.2160 0.9087 -0.0002 0.082(4) Uiso 1 1 calc R
H272_1 H 0.1550 0.9860 -0.0304 0.082(4) Uiso 1 1 calc R
H273_1 H 0.1172 0.9173 0.0059 0.082(4) Uiso 1 1 calc R
C28_1 C 0.1136(8) 0.8867(7) 0.4314(5) 0.056(3) Uani 1 1 d .
C29_1 C 0.1878(7) 0.8584(8) 0.3351(5) 0.059(3) Uani 1 1 d .
C30_1 C 0.2635(8) 0.9127(7) 0.3971(5) 0.054(3) Uani 1 1 d .
Re1_2 Re 0.19885(3) 1.44283(2) 0.34115(2) 0.04495(16) Uani 1 1 d .
O1_2 O 0.0920(4) 1.5339(4) 0.3353(3) 0.0469(19) Uani 1 1 d .
O2_2 O 0.2603(4) 1.5386(4) 0.3306(3) 0.0456(19) Uani 1 1 d .
O3_2 O 0.2009(4) 1.4713(4) 0.2494(3) 0.0448(18) Uani 1 1 d .
O4_2 O 0.0552(4) 1.5629(4) 0.1054(3) 0.053(2) Uani 1 1 d .
O5_2 O 0.0056(4) 1.5871(4) 0.2439(3) 0.051(2) Uani 1 1 d .
H85_2 H 0.0091 1.5748 0.2797 0.082(4) Uiso 1 1 calc R
O6_2 O -0.0851(4) 1.5615(4) 0.3560(3) 0.0412(18) Uani 1 1 d .
O28_2 O 0.3664(6) 1.3255(6) 0.3511(4) 0.094(3) Uani 1 1 d .
O29_2 O 0.1941(5) 1.4070(5) 0.4721(4) 0.067(2) Uani 1 1 d .
O30_2 O 0.1143(6) 1.3120(5) 0.3565(4) 0.082(3) Uani 1 1 d .
C1_2 C 0.1454(7) 1.6080(6) 0.3875(5) 0.045(3) Uani 1 1 d .
C2_2 C 0.2134(7) 1.6136(6) 0.3408(5) 0.053(3) Uani 1 1 d .
H21_2 H 0.1886 1.6447 0.3048 0.082(4) Uiso 1 1 calc R
H22_2 H 0.2523 1.6398 0.3515 0.082(4) Uiso 1 1 calc R
C3_2 C 0.3125(7) 1.5465(7) 0.2780(5) 0.059(3) Uani 1 1 d .
H31_2 H 0.3497 1.4961 0.2753 0.082(4) Uiso 1 1 calc R
H32_2 H 0.3483 1.5810 0.2797 0.082(4) Uiso 1 1 calc R
C4_2 C 0.2653(7) 1.5766(7) 0.2256(5) 0.051(3) Uani 1 1 d .
C5_2 C 0.2731(7) 1.6433(7) 0.1883(6) 0.064(4) Uani 1 1 d .
H51_2 H 0.3099 1.6701 0.1972 0.082(4) Uiso 1 1 calc R
C6_2 C 0.2309(8) 1.6734(7) 0.1389(6) 0.066(4) Uani 1 1 d .
C7_2 C 0.1807(8) 1.6324(7) 0.1265(6) 0.063(4) Uani 1 1 d .
H71_2 H 0.1521 1.6509 0.0920 0.082(4) Uiso 1 1 calc R
C8_2 C 0.1691(7) 1.5643(7) 0.1620(5) 0.051(3) Uani 1 1 d .
C9_2 C 0.1116(7) 1.5185(6) 0.1476(5) 0.051(3) Uani 1 1 d .
H91_2 H 0.1464 1.4736 0.1333 0.082(4) Uiso 1 1 calc R
H92_2 H 0.0795 1.4999 0.1831 0.082(4) Uiso 1 1 calc R
C10_2 C -0.0109(7) 1.6166(7) 0.1277(5) 0.053(3) Uani 1 1 d .
H101_2 H -0.0410 1.6521 0.0952 0.082(4) Uiso 1 1 calc R
H102_2 H 0.0136 1.6467 0.1473 0.082(4) Uiso 1 1 calc R
C11_2 C -0.0743(7) 1.5821(6) 0.1702(5) 0.046(3) Uani 1 1 d .
C12_2 C -0.1387(7) 1.5631(7) 0.1534(5) 0.050(3) Uani 1 1 d .
H121_2 H -0.1473 1.5736 0.1135 0.082(4) Uiso 1 1 calc R
C13_2 C -0.1926(7) 1.5290(7) 0.1918(6) 0.051(3) Uani 1 1 d .
C14_2 C -0.1762(7) 1.5101(6) 0.2492(5) 0.048(3) Uani 1 1 d .
H141_2 H -0.2106 1.4831 0.2760 0.082(4) Uiso 1 1 calc R
C15_2 C -0.1130(6) 1.5286(6) 0.2685(4) 0.038(3) Uani 1 1 d .
C16_2 C -0.0943(8) 1.5018(6) 0.3313(5) 0.051(3) Uani 1 1 d .
H161_2 H -0.1402 1.4802 0.3529 0.082(4) Uiso 1 1 calc R
H162_2 H -0.0422 1.4609 0.3349 0.082(4) Uiso 1 1 calc R
C17_2 C -0.0510(7) 1.5323(6) 0.4115(4) 0.048(3) Uani 1 1 d .
H171_2 H -0.0245 1.4773 0.4156 0.082(4) Uiso 1 1 calc R
H172_2 H -0.0966 1.5385 0.4420 0.082(4) Uiso 1 1 calc R
C18_2 C 0.0123(6) 1.5733(6) 0.4189(5) 0.041(3) Uani 1 1 d .
C19_2 C 0.0088(7) 1.6071(6) 0.4656(5) 0.045(3) Uani 1 1 d .
H191_2 H -0.0377 1.6069 0.4929 0.082(4) Uiso 1 1 calc R
C20_2 C 0.0699(8) 1.6407(6) 0.4740(5) 0.046(3) Uani 1 1 d .
C21_2 C 0.1379(7) 1.6407(6) 0.4345(5) 0.051(3) Uani 1 1 d .
H211_2 H 0.1803 1.6638 0.4400 0.082(4) Uiso 1 1 calc R
C22_2 C 0.0834(6) 1.5719(6) 0.3798(5) 0.041(3) Uani 1 1 d .
C23_2 C 0.2128(6) 1.5356(6) 0.2145(5) 0.046(3) Uani 1 1 d .
C24_2 C -0.0601(7) 1.5648(6) 0.2296(5) 0.045(3) Uani 1 1 d .
C25_2 C 0.0640(9) 1.6727(7) 0.5262(5) 0.068(4) Uani 1 1 d .
H251_2 H 0.0120 1.6673 0.5490 0.082(4) Uiso 1 1 calc R
H252_2 H 0.0644 1.7267 0.5148 0.082(4) Uiso 1 1 calc R
H253_2 H 0.1117 1.6452 0.5494 0.082(4) Uiso 1 1 calc R
C26_2 C 0.2362(8) 1.7495(7) 0.0996(6) 0.083(4) Uani 1 1 d .
H261_2 H 0.2748 1.7714 0.1145 0.082(4) Uiso 1 1 calc R
H262_2 H 0.1807 1.7845 0.0982 0.082(4) Uiso 1 1 calc R
H263_2 H 0.2564 1.7416 0.0607 0.082(4) Uiso 1 1 calc R
C27_2 C -0.2678(8) 1.5087(8) 0.1698(6) 0.075(4) Uani 1 1 d .
H271_2 H -0.3000 1.4854 0.2027 0.082(4) Uiso 1 1 calc R
H272_2 H -0.2464 1.4729 0.1441 0.082(4) Uiso 1 1 calc R
H273_2 H -0.3038 1.5552 0.1489 0.082(4) Uiso 1 1 calc R
C28_2 C 0.3024(8) 1.3701(8) 0.3461(5) 0.063(4) Uani 1 1 d .
C29_2 C 0.1943(7) 1.4217(6) 0.4229(6) 0.054(3) Uani 1 1 d .
C30_2 C 0.1462(8) 1.3627(7) 0.3493(5) 0.053(3) Uani 1 1 d .
O10_3 O 0.4127(5) 0.2178(4) -0.0259(3) 0.058(2) Uani 1 1 d .
H810_3 H 0.3639 0.2192 -0.0327 0.082(4) Uiso 1 1 calc R
O11_3 O 0.5291(5) 0.2562(5) 0.0342(4) 0.069(2) Uani 1 1 d .
O12_3 O 0.3969(6) 0.3807(5) -0.0172(4) 0.074(3) Uani 1 1 d .
H812_3 H 0.4354 0.3444 -0.0251 0.082(4) Uiso 1 1 calc R
O13_3 O 0.2410(5) 0.4467(4) 0.0338(3) 0.057(2) Uani 1 1 d .
O14_3 O 0.2497(5) 0.3276(5) -0.0228(3) 0.059(2) Uani 1 1 d .
H814_3 H 0.2628 0.3691 -0.0262 0.082(4) Uiso 1 1 calc R
O15_3 O 0.2620(5) 0.1722(4) 0.0224(3) 0.053(2) Uani 1 1 d .
C31_3 C 0.4464(8) 0.1486(7) 0.0088(5) 0.052(3) Uani 1 1 d .
C32_3 C 0.3998(8) 0.0938(8) 0.0251(5) 0.059(4) Uani 1 1 d .
C33_3 C 0.4343(9) 0.0261(7) 0.0611(5) 0.063(4) Uani 1 1 d .
H331_3 H 0.4031 -0.0115 0.0734 0.082(4) Uiso 1 1 calc R
C34_3 C 0.5151(9) 0.0119(9) 0.0798(5) 0.068(4) Uani 1 1 d .
C35_3 C 0.5594(8) 0.0680(11) 0.0601(7) 0.081(5) Uani 1 1 d .
H351_3 H 0.6147 0.0592 0.0713 0.082(4) Uiso 1 1 calc R
C36_3 C 0.5252(8) 0.1352(8) 0.0251(7) 0.066(4) Uani 1 1 d .
C37_3 C 0.5486(9) -0.0666(8) 0.1215(5) 0.086(5) Uani 1 1 d .
H371_3 H 0.5058 -0.0959 0.1290 0.082(4) Uiso 1 1 calc R
H372_3 H 0.5617 -0.0575 0.1577 0.082(4) Uiso 1 1 calc R
H373_3 H 0.5992 -0.0952 0.1035 0.082(4) Uiso 1 1 calc R
C38_3 C 0.5725(8) 0.1921(8) 0.0082(7) 0.079(4) Uani 1 1 d .
H381_3 H 0.5767 0.2082 -0.0342 0.082(4) Uiso 1 1 calc R
H382_3 H 0.6297 0.1715 0.0217 0.082(4) Uiso 1 1 calc R
C39_3 C 0.5622(9) 0.3246(9) 0.0173(7) 0.087(5) Uani 1 1 d .
H391_3 H 0.5682 0.3393 -0.0252 0.082(4) Uiso 1 1 calc R
H392_3 H 0.6179 0.3141 0.0324 0.082(4) Uiso 1 1 calc R
C40_3 C 0.5031(9) 0.3882(8) 0.0411(7) 0.071(4) Uani 1 1 d .
C41_3 C 0.4237(9) 0.4139(8) 0.0206(6) 0.065(4) Uani 1 1 d .
C42_3 C 0.3683(9) 0.4757(7) 0.0415(6) 0.061(3) Uani 1 1 d .
C43_3 C 0.3952(9) 0.5056(7) 0.0822(5) 0.062(4) Uani 1 1 d .
H431_3 H 0.3569 0.5452 0.0973 0.082(4) Uiso 1 1 calc R
C44_3 C 0.4729(9) 0.4813(8) 0.1013(6) 0.065(4) Uani 1 1 d .
C45_3 C 0.5265(9) 0.4223(9) 0.0809(7) 0.076(4) Uani 1 1 d .
H451_3 H 0.5812 0.4040 0.0942 0.082(4) Uiso 1 1 calc R
C46_3 C 0.4980(9) 0.5148(9) 0.1450(7) 0.088(5) Uani 1 1 d .
H461_3 H 0.4518 0.5559 0.1545 0.082(4) Uiso 1 1 calc R
H462_3 H 0.5468 0.5351 0.1297 0.082(4) Uiso 1 1 calc R
H463_3 H 0.5121 0.4754 0.1798 0.082(4) Uiso 1 1 calc R
C47_3 C 0.2843(9) 0.5049(7) 0.0172(6) 0.072(4) Uani 1 1 d .
H471_3 H 0.2530 0.5504 0.0321 0.082(4) Uiso 1 1 calc R
H472_3 H 0.2905 0.5192 -0.0253 0.082(4) Uiso 1 1 calc R
C48_3 C 0.1631(8) 0.4681(6) 0.0075(5) 0.058(3) Uani 1 1 d .
H481_3 H 0.1724 0.4844 -0.0347 0.082(4) Uiso 1 1 calc R
H482_3 H 0.1255 0.5113 0.0223 0.082(4) Uiso 1 1 calc R
C49_3 C 0.1227(8) 0.3996(7) 0.0211(5) 0.059(3) Uani 1 1 d .
C50_3 C 0.1707(8) 0.3325(7) 0.0033(5) 0.055(3) Uani 1 1 d .
C51_3 C 0.1356(8) 0.2700(7) 0.0135(5) 0.056(3) Uani 1 1 d .
C52_3 C 0.0594(8) 0.2760(8) 0.0411(6) 0.074(4) Uani 1 1 d .
H521_3 H 0.0358 0.2331 0.0488 0.082(4) Uiso 1 1 calc R
C53_3 C 0.0123(8) 0.3435(8) 0.0594(6) 0.080(5) Uani 1 1 d .
C54_3 C 0.0466(8) 0.4036(8) 0.0486(6) 0.065(4) Uani 1 1 d .
H541_3 H 0.0170 0.4492 0.0605 0.082(4) Uiso 1 1 calc R
C55_3 C -0.0754(9) 0.3445(9) 0.0862(8) 0.131(8) Uani 1 1 d .
H551_3 H -0.0873 0.2949 0.0888 0.082(4) Uiso 1 1 calc R
H552_3 H -0.1158 0.3841 0.0622 0.082(4) Uiso 1 1 calc R
H553_3 H -0.0799 0.3554 0.1248 0.082(4) Uiso 1 1 calc R
C56_3 C 0.1850(8) 0.1983(7) -0.0043(6) 0.068(4) Uani 1 1 d .
H561_3 H 0.1527 0.1588 0.0069 0.082(4) Uiso 1 1 calc R
H562_3 H 0.1956 0.2079 -0.0466 0.082(4) Uiso 1 1 calc R
C57_3 C 0.3156(8) 0.1075(7) 0.0033(6) 0.069(4) Uani 1 1 d .
H571_3 H 0.3198 0.1169 -0.0392 0.082(4) Uiso 1 1 calc R
H572_3 H 0.2925 0.0622 0.0182 0.082(4) Uiso 1 1 calc R
O10_4 O -0.3851(4) 0.9752(5) 0.3262(4) 0.069(3) Uani 1 1 d .
H810_4 H -0.4146 0.9482 0.3476 0.082(4) Uiso 1 1 calc R
O11_4 O -0.3904(5) 0.8687(5) 0.4338(4) 0.074(3) Uani 1 1 d .
O12_4 O -0.4055(5) 0.8198(5) 0.3346(4) 0.071(3) Uani 1 1 d .
H812_4 H -0.3885 0.8127 0.3014 0.082(4) Uiso 1 1 calc R
O13_4 O -0.2800(5) 0.7371(5) 0.2665(5) 0.071(3) Uani 1 1 d .
O14_4 O -0.3241(5) 0.8997(5) 0.2300(4) 0.067(2) Uani 1 1 d .
H814_4 H -0.3430 0.8606 0.2401 0.082(4) Uiso 1 1 calc R
O15_4 O -0.2478(5) 1.0063(4) 0.2493(4) 0.060(2) Uani 1 1 d .
C31_4 C -0.3470(7) 1.0063(7) 0.3592(6) 0.057(3) Uani 1 1 d .
C32_4 C -0.2977(8) 1.0556(7) 0.3326(6) 0.058(3) Uani 1 1 d .
C33_4 C -0.2549(8) 1.0849(7) 0.3644(6) 0.067(4) Uani 1 1 d .
H331_4 H -0.2203 1.1178 0.3454 0.082(4) Uiso 1 1 calc R
C34_4 C -0.2623(9) 1.0662(9) 0.4256(7) 0.080(4) Uani 1 1 d .
C35_4 C -0.3150(9) 1.0225(8) 0.4502(6) 0.074(4) Uani 1 1 d .
H351_4 H -0.3227 1.0120 0.4909 0.082(4) Uiso 1 1 calc R
C36_4 C -0.3593(7) 0.9914(7) 0.4194(7) 0.065(4) Uani 1 1 d .
C37_4 C -0.2101(9) 1.0956(9) 0.4601(6) 0.090(5) Uani 1 1 d .
H371_4 H -0.1762 1.1263 0.4335 0.082(4) Uiso 1 1 calc R
H372_4 H -0.1733 1.0524 0.4838 0.082(4) Uiso 1 1 calc R
H373_4 H -0.2473 1.1270 0.4849 0.082(4) Uiso 1 1 calc R
C38_4 C -0.4200(8) 0.9425(8) 0.4497(6) 0.076(4) Uani 1 1 d .
H381_4 H -0.4210 0.9367 0.4920 0.082(4) Uiso 1 1 calc R
H382_4 H -0.4773 0.9668 0.4373 0.082(4) Uiso 1 1 calc R
C39_4 C -0.4490(8) 0.8231(9) 0.4491(7) 0.084(5) Uani 1 1 d .
H391_4 H -0.5013 0.8489 0.4296 0.082(4) Uiso 1 1 calc R
H392_4 H -0.4623 0.8139 0.4912 0.082(4) Uiso 1 1 calc R
C40_4 C -0.4114(8) 0.7515(10) 0.4311(8) 0.073(4) Uani 1 1 d .
C41_4 C -0.3899(8) 0.7510(8) 0.3733(8) 0.068(4) Uani 1 1 d .
C42_4 C -0.3526(8) 0.6864(9) 0.3539(8) 0.072(4) Uani 1 1 d .
C43_4 C -0.3388(8) 0.6162(8) 0.3969(9) 0.084(5) Uani 1 1 d .
H431_4 H -0.3136 0.5697 0.3849 0.082(4) Uiso 1 1 calc R
C44_4 C -0.3604(11) 0.6142(12) 0.4532(9) 0.093(6) Uani 1 1 d .
C45_4 C -0.3966(9) 0.6829(12) 0.4688(9) 0.095(5) Uani 1 1 d .
H451_4 H -0.4123 0.6825 0.5083 0.082(4) Uiso 1 1 calc R
C46_4 C -0.3422(12) 0.5383(10) 0.4928(9) 0.140(8) Uani 1 1 d .
H461_4 H -0.3608 0.5441 0.5323 0.082(4) Uiso 1 1 calc R
H462_4 H -0.2819 0.5156 0.4907 0.082(4) Uiso 1 1 calc R
H463_4 H -0.3718 0.5051 0.4815 0.082(4) Uiso 1 1 calc R
C47_4 C -0.3317(9) 0.6867(8) 0.2911(8) 0.089(5) Uani 1 1 d .
H471_4 H -0.3028 0.6347 0.2862 0.082(4) Uiso 1 1 calc R
H472_4 H -0.3839 0.7024 0.2708 0.082(4) Uiso 1 1 calc R
C48_4 C -0.2682(8) 0.7496(8) 0.2045(7) 0.073(4) Uani 1 1 d .
H481_4 H -0.3231 0.7655 0.1874 0.082(4) Uiso 1 1 calc R
H482_4 H -0.2366 0.7018 0.1928 0.082(4) Uiso 1 1 calc R
C49_4 C -0.2212(9) 0.8099(8) 0.1835(5) 0.060(3) Uani 1 1 d .
C50_4 C -0.2536(9) 0.8848(8) 0.1963(6) 0.063(4) Uani 1 1 d .
C51_4 C -0.2106(8) 0.9402(7) 0.1741(5) 0.060(4) Uani 1 1 d .
C52_4 C -0.1341(8) 0.9226(8) 0.1415(5) 0.066(4) Uani 1 1 d .
H521_4 H -0.1036 0.9606 0.1279 0.082(4) Uiso 1 1 calc R
C53_4 C -0.1021(8) 0.8492(8) 0.1289(5) 0.066(4) Uani 1 1 d .
C54_4 C -0.1481(9) 0.7959(8) 0.1506(6) 0.070(4) Uani 1 1 d .
H541_4 H -0.1278 0.7466 0.1422 0.082(4) Uiso 1 1 calc R
C55_4 C -0.0176(9) 0.8349(8) 0.0952(6) 0.090(5) Uani 1 1 d .
H551_4 H 0.0018 0.8820 0.0847 0.082(4) Uiso 1 1 calc R
H552_4 H -0.0231 0.8180 0.0602 0.082(4) Uiso 1 1 calc R
H553_4 H 0.0230 0.7955 0.1190 0.082(4) Uiso 1 1 calc R
C56_4 C -0.2443(8) 1.0144(7) 0.1893(6) 0.069(4) Uani 1 1 d .
H561_4 H -0.2083 1.0493 0.1708 0.082(4) Uiso 1 1 calc R
H562_4 H -0.3010 1.0366 0.1752 0.082(4) Uiso 1 1 calc R
C57_4 C -0.2889(8) 1.0745(7) 0.2687(6) 0.070(4) Uani 1 1 d .
H571_4 H -0.3446 1.0954 0.2528 0.082(4) Uiso 1 1 calc R
H572_4 H -0.2557 1.1131 0.2556 0.082(4) Uiso 1 1 calc R
N1_5 N 0.9823(6) 0.8720(5) 0.3111(4) 0.051(2) Uani 1 1 d .
H711_5 H 1.0054 0.9066 0.3179 0.082(4) Uiso 1 1 calc R
N2_5 N 0.8839(6) 0.8021(5) 0.3373(4) 0.054(3) Uani 1 1 d .
C60_5 C 0.9181(7) 0.8564(6) 0.3442(5) 0.046(3) Uani 1 1 d .
C61_5 C 0.8827(7) 0.9008(7) 0.3915(5) 0.057(3) Uani 1 1 d .
H611_5 H 0.8229 0.9254 0.3861 0.082(4) Uiso 1 1 calc R
H612_5 H 0.9124 0.9414 0.3888 0.082(4) Uiso 1 1 calc R
C62_5 C 0.8920(8) 0.8476(8) 0.4522(6) 0.074(4) Uani 1 1 d .
H621_5 H 0.8919 0.8783 0.4810 0.082(4) Uiso 1 1 calc R
H622_5 H 0.9463 0.8099 0.4524 0.082(4) Uiso 1 1 calc R
C63_5 C 0.8204(7) 0.8048(8) 0.4697(6) 0.074(4) Uani 1 1 d .
H631_5 H 0.8277 0.7749 0.5095 0.082(4) Uiso 1 1 calc R
H632_5 H 0.7664 0.8431 0.4699 0.082(4) Uiso 1 1 calc R
C64_5 C 0.8156(7) 0.7513(7) 0.4310(6) 0.069(4) Uani 1 1 d .
H641_5 H 0.8672 0.7098 0.4338 0.082(4) Uiso 1 1 calc R
H642_5 H 0.7680 0.7278 0.4455 0.082(4) Uiso 1 1 calc R
C65_5 C 0.8054(7) 0.7887(7) 0.3686(6) 0.068(4) Uani 1 1 d .
H651_5 H 0.7836 0.7562 0.3497 0.082(4) Uiso 1 1 calc R
H652_5 H 0.7637 0.8380 0.3660 0.082(4) Uiso 1 1 calc R
C66_5 C 0.9247(8) 0.7495(6) 0.2977(5) 0.059(4) Uani 1 1 d .
H661_5 H 0.9232 0.6968 0.3171 0.082(4) Uiso 1 1 calc R
H662_5 H 0.8927 0.7631 0.2629 0.082(4) Uiso 1 1 calc R
C67_5 C 1.0125(7) 0.7532(7) 0.2805(6) 0.059(3) Uani 1 1 d .
H671_5 H 1.0331 0.7274 0.2479 0.082(4) Uiso 1 1 calc R
H672_5 H 1.0480 0.7267 0.3130 0.082(4) Uiso 1 1 calc R
C68_5 C 1.0175(8) 0.8344(7) 0.2633(5) 0.066(4) Uani 1 1 d .
H681_5 H 1.0765 0.8373 0.2540 0.082(4) Uiso 1 1 calc R
H682_5 H 0.9859 0.8600 0.2287 0.082(4) Uiso 1 1 calc R
N1_6 N 0.1949(6) 0.3467(5) 0.2088(4) 0.054(3) Uani 1 1 d .
H711_6 H 0.1945 0.3854 0.2243 0.082(4) Uiso 1 1 calc R
N2_6 N 0.2706(6) 0.2556(5) 0.1579(4) 0.056(3) Uani 1 1 d .
C60_6 C 0.2657(7) 0.3139(6) 0.1823(5) 0.049(3) Uani 1 1 d .
C61_6 C 0.3411(7) 0.3437(6) 0.1823(5) 0.055(3) Uani 1 1 d .
H611_6 H 0.3631 0.3585 0.1422 0.082(4) Uiso 1 1 calc R
H612_6 H 0.3249 0.3898 0.1992 0.082(4) Uiso 1 1 calc R
C62_6 C 0.4078(8) 0.2865(8) 0.2157(6) 0.080(4) Uani 1 1 d .
H621_6 H 0.3820 0.2621 0.2520 0.082(4) Uiso 1 1 calc R
H622_6 H 0.4466 0.3133 0.2258 0.082(4) Uiso 1 1 calc R
C63_6 C 0.4600(9) 0.2222(10) 0.1833(6) 0.095(6) Uani 1 1 d .
H631_6 H 0.4916 0.2465 0.1498 0.082(4) Uiso 1 1 calc R
H632_6 H 0.5014 0.1868 0.2096 0.082(4) Uiso 1 1 calc R
C64_6 C 0.4140(9) 0.1772(7) 0.1628(6) 0.072(4) Uani 1 1 d .
H641_6 H 0.3897 0.1460 0.1965 0.082(4) Uiso 1 1 calc R
H642_6 H 0.4537 0.1420 0.1412 0.082(4) Uiso 1 1 calc R
C65_6 C 0.3466(8) 0.2228(7) 0.1257(5) 0.064(4) Uani 1 1 d .
H651_6 H 0.3666 0.2645 0.0988 0.082(4) Uiso 1 1 calc R
H652_6 H 0.3330 0.1903 0.1024 0.082(4) Uiso 1 1 calc R
C66_6 C 0.2026(9) 0.2162(8) 0.1659(6) 0.075(4) Uani 1 1 d .
H661_6 H 0.2266 0.1605 0.1737 0.082(4) Uiso 1 1 calc R
H662_6 H 0.1730 0.2300 0.1299 0.082(4) Uiso 1 1 calc R
C67_6 C 0.1410(8) 0.2364(7) 0.2148(6) 0.070(4) Uani 1 1 d .
H671_6 H 0.1656 0.2091 0.2518 0.082(4) Uiso 1 1 calc R
H672_6 H 0.0899 0.2195 0.2127 0.082(4) Uiso 1 1 calc R
C68_6 C 0.1182(8) 0.3210(7) 0.2130(6) 0.065(4) Uani 1 1 d .
H681_6 H 0.0851 0.3482 0.1794 0.082(4) Uiso 1 1 calc R
H682_6 H 0.0841 0.3319 0.2483 0.082(4) Uiso 1 1 calc R

loop_
_atom_site_aniso_label
_atom_site_aniso_U_11
_atom_site_aniso_U_22
_atom_site_aniso_U_33
_atom_site_aniso_U_23
_atom_site_aniso_U_13
_atom_site_aniso_U_12
Re1_1 0.0421(3) 0.0419(3) 0.0495(3) -0.0052(2) -0.0046(2) -0.0135(2)
O1_1 0.038(4) 0.034(4) 0.045(5) 0.004(3) -0.012(3) -0.013(3)
O2_1 0.051(5) 0.042(4) 0.055(5) -0.011(4) 0.001(4) -0.026(4)
O3_1 0.042(4) 0.055(5) 0.046(5) -0.012(4) -0.010(3) -0.022(4)
O4_1 0.060(5) 0.055(5) 0.051(5) -0.008(4) -0.002(4) -0.014(4)
O5_1 0.066(5) 0.047(5) 0.049(5) -0.003(4) -0.006(4) -0.018(4)
O6_1 0.065(5) 0.051(5) 0.071(6) 0.004(5) -0.026(5) -0.017(4)
O28_1 0.085(6) 0.070(6) 0.051(6) 0.013(5) -0.009(5) -0.043(5)
O29_1 0.083(7) 0.047(6) 0.117(9) -0.032(6) -0.023(6) 0.000(5)
O30_1 0.051(5) 0.090(7) 0.076(7) 0.000(5) -0.016(5) -0.010(5)
C1_1 0.042(6) 0.046(7) 0.045(8) -0.016(6) 0.007(5) -0.021(6)
C2_1 0.050(7) 0.056(8) 0.057(8) -0.032(7) 0.025(6) -0.025(6)
C3_1 0.048(7) 0.051(8) 0.057(8) -0.006(6) -0.001(6) -0.019(6)
C4_1 0.047(7) 0.044(7) 0.044(7) 0.005(6) -0.006(5) -0.019(6)
C5_1 0.052(7) 0.058(8) 0.043(7) -0.010(6) -0.007(6) -0.022(6)
C6_1 0.043(7) 0.034(6) 0.064(8) 0.002(6) -0.014(6) -0.021(5)
C7_1 0.039(7) 0.055(8) 0.060(8) 0.003(7) -0.015(6) -0.013(6)
C8_1 0.042(7) 0.040(7) 0.048(8) 0.004(6) 0.003(6) -0.001(6)
C9_1 0.048(7) 0.073(9) 0.050(8) -0.018(7) 0.000(6) -0.012(6)
C10_1 0.063(8) 0.039(7) 0.064(9) -0.017(6) -0.005(6) -0.010(6)
C11_1 0.054(7) 0.047(7) 0.032(7) -0.006(6) 0.003(5) -0.019(6)
C12_1 0.070(8) 0.047(7) 0.046(8) -0.001(6) 0.002(6) -0.021(6)
C13_1 0.098(11) 0.057(9) 0.053(9) 0.000(7) -0.020(8) -0.027(8)
C14_1 0.074(9) 0.062(9) 0.049(9) -0.009(7) -0.013(7) -0.023(8)
C15_1 0.066(8) 0.035(7) 0.055(9) 0.009(6) -0.001(7) -0.014(6)
C16_1 0.082(10) 0.064(9) 0.055(9) 0.009(7) -0.011(7) -0.032(8)
C17_1 0.053(7) 0.052(8) 0.059(9) 0.007(7) -0.006(6) -0.018(6)
C18_1 0.054(7) 0.035(7) 0.057(8) 0.003(6) -0.007(6) -0.008(6)
C19_1 0.066(9) 0.044(8) 0.089(11) 0.001(8) -0.024(8) -0.007(7)
C20_1 0.052(8) 0.037(7) 0.108(12) -0.011(8) -0.011(8) -0.010(6)
C21_1 0.038(7) 0.052(8) 0.099(11) -0.042(8) 0.000(7) 0.005(6)
C22_1 0.022(6) 0.048(7) 0.067(9) 0.001(7) -0.008(5) -0.010(5)
C23_1 0.060(8) 0.035(6) 0.035(7) -0.003(5) -0.005(6) -0.010(6)
C24_1 0.065(8) 0.045(7) 0.037(7) -0.007(6) -0.007(6) -0.027(6)
C25_1 0.079(11) 0.075(11) 0.148(16) -0.036(11) -0.030(10) 0.011(9)
C26_1 0.058(8) 0.053(8) 0.074(10) -0.009(7) -0.005(7) -0.010(6)
C27_1 0.123(13) 0.073(10) 0.059(10) -0.011(8) -0.023(9) -0.018(9)
C28_1 0.069(8) 0.047(7) 0.043(8) 0.008(6) -0.025(6) -0.006(6)
C29_1 0.059(8) 0.052(8) 0.051(8) 0.013(7) -0.001(6) -0.011(7)
C30_1 0.057(8) 0.051(8) 0.053(8) -0.008(6) -0.003(6) -0.012(6)
Re1_2 0.0499(3) 0.0358(3) 0.0467(3) -0.0071(2) -0.0082(2) -0.0049(2)
O1_2 0.048(4) 0.047(5) 0.042(5) -0.007(4) -0.007(4) -0.006(4)
O2_2 0.038(4) 0.039(4) 0.056(5) -0.006(4) -0.004(4) -0.006(3)
O3_2 0.054(5) 0.038(4) 0.040(5) -0.001(4) -0.003(4) -0.012(4)
O4_2 0.057(5) 0.060(5) 0.036(5) -0.014(4) -0.002(4) 0.000(4)
O5_2 0.056(5) 0.063(5) 0.038(5) -0.006(4) -0.011(4) -0.022(4)
O6_2 0.046(4) 0.040(4) 0.036(5) -0.007(4) -0.010(3) -0.006(3)
O28_2 0.081(7) 0.080(7) 0.102(8) -0.026(6) -0.026(6) 0.029(6)
O29_2 0.082(6) 0.067(6) 0.045(6) 0.000(5) -0.004(5) -0.015(5)
O30_2 0.112(8) 0.052(6) 0.099(8) -0.016(5) -0.008(6) -0.049(6)
C1_2 0.042(7) 0.036(6) 0.056(8) -0.005(6) -0.016(6) -0.004(5)
C2_2 0.048(7) 0.045(7) 0.065(9) -0.014(6) 0.000(6) -0.008(6)
C3_2 0.047(7) 0.061(8) 0.071(10) -0.017(7) 0.006(7) -0.021(6)
C4_2 0.040(7) 0.050(8) 0.065(9) -0.008(7) 0.007(6) -0.023(6)
C5_2 0.050(8) 0.053(8) 0.091(11) -0.014(8) 0.008(7) -0.024(6)
C6_2 0.057(8) 0.048(8) 0.083(11) 0.000(8) 0.005(7) -0.014(7)
C7_2 0.065(8) 0.042(7) 0.062(9) 0.010(7) 0.011(7) -0.006(7)
C8_2 0.053(7) 0.050(7) 0.038(7) -0.005(6) 0.007(6) -0.001(6)
C9_2 0.053(7) 0.051(7) 0.044(8) -0.013(6) -0.006(6) 0.000(6)
C10_2 0.064(8) 0.052(7) 0.033(7) 0.001(6) -0.013(6) -0.003(6)
C11_2 0.052(7) 0.041(7) 0.043(8) -0.007(6) -0.014(6) -0.002(6)
C12_2 0.056(7) 0.059(8) 0.039(7) -0.018(6) -0.023(6) -0.003(6)
C13_2 0.043(7) 0.052(7) 0.065(9) -0.021(7) -0.015(6) -0.009(6)
C14_2 0.046(7) 0.058(8) 0.048(8) -0.009(6) -0.011(6) -0.024(6)
C15_2 0.037(6) 0.040(6) 0.034(7) -0.002(5) -0.004(5) -0.005(5)
C16_2 0.079(8) 0.043(7) 0.038(7) -0.007(6) -0.003(6) -0.025(6)
C17_2 0.058(7) 0.052(7) 0.032(7) -0.001(6) 0.008(5) -0.019(6)
C18_2 0.038(6) 0.041(6) 0.047(7) -0.013(6) -0.017(5) -0.004(5)
C19_2 0.051(7) 0.040(7) 0.036(7) -0.004(6) -0.008(5) 0.001(6)
C20_2 0.070(8) 0.033(6) 0.039(7) -0.009(5) -0.012(6) -0.012(6)
C21_2 0.063(8) 0.044(7) 0.052(8) -0.008(6) -0.024(7) -0.013(6)
C22_2 0.040(7) 0.033(6) 0.046(7) -0.003(6) -0.023(5) 0.005(5)
C23_2 0.041(7) 0.043(7) 0.052(8) -0.012(6) 0.002(6) -0.008(6)
C24_2 0.045(7) 0.044(7) 0.036(7) 0.001(6) -0.005(5) -0.003(6)
C25_2 0.110(11) 0.043(7) 0.056(9) -0.018(7) -0.010(8) -0.018(7)
C26_2 0.078(10) 0.069(10) 0.098(12) 0.009(9) -0.003(8) -0.034(8)
C27_2 0.067(9) 0.104(11) 0.067(10) -0.013(8) -0.010(7) -0.043(8)
C28_2 0.068(9) 0.067(9) 0.048(8) -0.010(7) -0.012(7) -0.002(7)
C29_2 0.063(8) 0.036(7) 0.055(9) -0.001(6) -0.012(7) -0.003(6)
C30_2 0.066(8) 0.053(8) 0.035(7) -0.009(6) -0.005(6) -0.001(7)
O10_3 0.063(5) 0.057(5) 0.058(6) -0.016(5) 0.006(4) -0.021(4)
O11_3 0.067(6) 0.067(6) 0.079(7) -0.027(5) 0.018(5) -0.025(5)
O12_3 0.103(7) 0.074(6) 0.053(6) -0.023(5) 0.009(5) -0.032(5)
O13_3 0.058(5) 0.053(5) 0.061(6) -0.007(4) -0.018(4) -0.016(4)
O14_3 0.073(6) 0.064(5) 0.045(5) -0.015(4) 0.004(4) -0.023(5)
O15_3 0.056(5) 0.059(5) 0.049(5) -0.012(4) -0.013(4) -0.015(4)
C31_3 0.054(8) 0.053(8) 0.046(8) -0.006(7) 0.009(6) -0.017(7)
C32_3 0.059(8) 0.066(9) 0.043(8) -0.019(7) 0.002(6) 0.005(7)
C33_3 0.093(11) 0.057(9) 0.040(8) -0.020(7) 0.024(7) -0.025(8)
C34_3 0.066(9) 0.087(11) 0.046(9) -0.032(8) -0.012(7) 0.009(9)
C35_3 0.049(9) 0.116(14) 0.096(13) -0.071(12) 0.010(8) -0.014(10)
C36_3 0.045(8) 0.057(9) 0.100(12) -0.034(9) 0.006(7) -0.007(7)
C37_3 0.091(10) 0.103(12) 0.044(9) -0.010(8) -0.008(7) 0.009(9)
C38_3 0.059(9) 0.079(10) 0.102(12) -0.036(9) 0.021(8) -0.018(8)
C39_3 0.085(11) 0.105(13) 0.084(12) -0.018(10) 0.017(8) -0.057(10)
C40_3 0.059(9) 0.067(9) 0.089(11) -0.020(9) 0.016(8) -0.022(8)
C41_3 0.079(10) 0.075(10) 0.047(9) -0.010(8) 0.019(7) -0.043(8)
C42_3 0.080(10) 0.044(7) 0.065(9) -0.011(7) 0.012(8) -0.032(7)
C43_3 0.089(11) 0.066(9) 0.046(8) -0.017(7) 0.014(7) -0.046(8)
C44_3 0.067(9) 0.071(10) 0.070(10) -0.024(8) 0.024(8) -0.042(8)
C45_3 0.078(10) 0.078(11) 0.085(11) -0.004(9) -0.009(9) -0.051(9)
C46_3 0.093(11) 0.088(11) 0.103(13) -0.027(10) -0.014(9) -0.048(9)
C47_3 0.100(11) 0.053(9) 0.066(10) -0.014(7) 0.002(8) -0.026(8)
C48_3 0.092(10) 0.045(7) 0.032(7) -0.004(6) -0.003(6) -0.015(7)
C49_3 0.078(9) 0.053(8) 0.037(7) 0.010(6) -0.022(7) -0.010(7)
C50_3 0.062(8) 0.052(8) 0.048(8) -0.001(6) -0.009(6) -0.015(7)
C51_3 0.057(8) 0.060(9) 0.043(8) 0.006(7) -0.018(6) -0.010(7)
C52_3 0.059(9) 0.060(9) 0.085(11) 0.027(8) -0.028(8) -0.011(8)
C53_3 0.055(9) 0.063(10) 0.094(12) 0.010(9) -0.008(8) 0.014(8)
C54_3 0.053(8) 0.057(9) 0.067(9) 0.026(7) -0.001(7) -0.017(7)
C55_3 0.073(11) 0.097(13) 0.165(19) 0.053(12) 0.011(11) 0.004(10)
C56_3 0.084(10) 0.061(9) 0.067(9) -0.013(7) -0.025(8) -0.020(8)
C57_3 0.088(10) 0.051(8) 0.072(10) -0.030(7) 0.010(8) -0.014(8)
O10_4 0.040(5) 0.076(6) 0.099(7) -0.028(5) -0.020(5) -0.012(4)
O11_4 0.041(5) 0.072(6) 0.113(8) -0.030(6) 0.000(5) -0.015(5)
O12_4 0.057(5) 0.074(6) 0.083(7) -0.024(6) -0.006(5) -0.007(5)
O13_4 0.065(6) 0.050(5) 0.107(9) -0.013(5) -0.014(5) -0.028(5)
O14_4 0.052(5) 0.081(6) 0.074(6) -0.023(5) -0.001(5) -0.019(5)
O15_4 0.068(5) 0.050(5) 0.057(6) -0.015(4) -0.015(4) 0.003(4)
C31_4 0.039(7) 0.054(8) 0.068(10) -0.015(7) -0.012(7) 0.010(6)
C32_4 0.053(8) 0.048(8) 0.065(10) -0.011(7) 0.000(7) 0.001(6)
C33_4 0.081(10) 0.066(9) 0.060(10) -0.021(8) -0.019(8) -0.012(7)
C34_4 0.075(10) 0.098(12) 0.081(12) -0.052(10) 0.009(8) -0.022(9)
C35_4 0.083(10) 0.081(10) 0.064(10) -0.026(8) 0.012(8) -0.026(9)
C36_4 0.041(7) 0.055(8) 0.099(12) -0.030(8) -0.014(7) 0.007(6)
C37_4 0.090(11) 0.130(14) 0.072(11) -0.043(10) -0.002(8) -0.045(10)
C38_4 0.061(9) 0.080(10) 0.087(11) -0.025(9) 0.013(7) -0.020(8)
C39_4 0.057(9) 0.091(12) 0.113(13) -0.019(10) 0.012(8) -0.044(9)
C40_4 0.057(9) 0.084(12) 0.086(13) -0.016(10) -0.002(8) -0.034(8)
C41_4 0.044(8) 0.049(9) 0.114(14) -0.001(9) -0.024(8) -0.022(7)
C42_4 0.044(8) 0.075(11) 0.113(14) -0.029(11) 0.002(8) -0.034(7)
C43_4 0.059(9) 0.058(10) 0.155(18) -0.025(11) -0.026(10) -0.037(7)
C44_4 0.079(11) 0.110(16) 0.094(14) 0.018(13) -0.026(10) -0.054(11)
C45_4 0.065(10) 0.103(14) 0.128(17) -0.014(14) -0.003(10) -0.047(10)
C46_4 0.169(19) 0.115(16) 0.155(19) 0.021(14) -0.030(15) -0.102(14)
C47_4 0.080(11) 0.048(9) 0.145(17) -0.031(10) 0.006(10) -0.021(8)
C48_4 0.066(9) 0.070(10) 0.085(12) -0.017(9) -0.021(8) -0.012(8)
C49_4 0.071(9) 0.068(9) 0.049(8) -0.008(7) -0.021(7) -0.026(8)
C50_4 0.087(11) 0.057(9) 0.051(9) -0.008(7) -0.021(8) -0.022(8)
C51_4 0.072(9) 0.058(9) 0.044(8) -0.008(7) -0.018(7) 0.000(7)
C52_4 0.066(9) 0.085(11) 0.045(8) -0.007(8) -0.027(7) -0.012(8)
C53_4 0.065(9) 0.074(10) 0.042(8) -0.006(7) -0.001(7) 0.006(8)
C54_4 0.084(10) 0.063(9) 0.056(9) -0.002(8) -0.016(8) -0.012(8)
C55_4 0.116(13) 0.076(10) 0.074(11) -0.021(9) 0.003(9) -0.018(9)
C56_4 0.086(10) 0.056(9) 0.064(10) -0.015(7) -0.017(8) -0.010(7)
C57_4 0.082(10) 0.033(7) 0.089(12) -0.001(7) -0.021(8) -0.006(7)
N1_5 0.057(6) 0.032(5) 0.064(7) -0.004(5) -0.007(5) -0.017(5)
N2_5 0.050(6) 0.033(5) 0.077(8) -0.001(5) -0.020(5) -0.012(5)
C60_5 0.046(7) 0.039(7) 0.055(8) 0.003(6) -0.016(6) -0.018(6)
C61_5 0.064(8) 0.050(7) 0.061(9) -0.016(7) -0.003(6) -0.015(6)
C62_5 0.077(9) 0.095(11) 0.054(9) -0.008(8) -0.003(7) -0.036(8)
C63_5 0.047(8) 0.082(10) 0.080(11) 0.024(9) -0.011(7) -0.024(7)
C64_5 0.041(7) 0.058(9) 0.105(12) 0.005(9) -0.011(7) -0.020(6)
C65_5 0.055(8) 0.050(8) 0.104(12) -0.013(8) -0.014(8) -0.019(6)
C66_5 0.089(10) 0.023(6) 0.072(9) -0.016(6) -0.031(7) -0.010(6)
C67_5 0.053(8) 0.046(8) 0.079(10) -0.011(7) -0.006(7) -0.015(6)
C68_5 0.078(9) 0.058(9) 0.055(9) -0.013(7) -0.001(7) -0.004(7)
N1_6 0.058(6) 0.061(7) 0.050(7) -0.017(5) -0.006(5) -0.020(5)
N2_6 0.088(8) 0.042(6) 0.044(6) -0.017(5) 0.006(5) -0.024(6)
C60_6 0.065(8) 0.042(7) 0.032(7) 0.006(6) -0.001(6) -0.014(6)
C61_6 0.062(8) 0.051(7) 0.060(9) -0.016(6) 0.002(6) -0.028(6)
C62_6 0.064(9) 0.093(11) 0.081(11) -0.036(9) -0.016(8) 0.001(8)
C63_6 0.075(10) 0.117(14) 0.067(11) -0.024(10) 0.012(8) 0.021(10)
C64_6 0.089(11) 0.052(8) 0.074(11) -0.027(8) 0.013(8) -0.013(8)
C65_6 0.085(10) 0.059(8) 0.052(8) -0.031(7) 0.008(7) -0.011(7)
C66_6 0.106(11) 0.063(9) 0.068(10) -0.021(8) 0.015(8) -0.044(8)
C67_6 0.081(10) 0.065(9) 0.079(11) -0.029(8) 0.015(8) -0.040(8)
C68_6 0.062(8) 0.075(10) 0.063(9) -0.010(7) -0.004(7) -0.028(7)

loop_
_atom_type_symbol
_atom_type_description
_atom_type_scat_dispersion_real
_atom_type_scat_dispersion_imag
_atom_type_scat_source
C C 0.0033 0.0016 'International Tables Vol C Tables 4.2.6.8 and 6.1.1.4'
O O 0.0106 0.0060 'International Tables Vol C Tables 4.2.6.8 and 6.1.1.4'
N N 0.0061 0.0033 'International Tables Vol C Tables 4.2.6.8 and 6.1.1.4'
H H 0.0000 0.0000 'International Tables Vol C Tables 4.2.6.8 and 6.1.1.4'
Re Re -1.0185 7.2310 'International Tables Vol C Tables 4.2.6.8 and 6.1.1.4'

loop_
_exptl_crystal_face_index_h
_exptl_crystal_face_index_k
_exptl_crystal_face_index_l
_exptl_crystal_face_perp_dist
1 -4 1 0.070000
1 0 17 0.030000
-3 11 -1 0.082000
1 0 4 0.032000
-1 -2 -5 0.064000
-1 0 -2 0.020000
14 1 12 0.025000
-5 0 -4 0.019000
1 4 2 0.084000
13 1 -1 0.012000
-14 -2 1 0.014000

loop_
_geom_angle_atom_site_label_1
_geom_angle_atom_site_label_2
_geom_angle_atom_site_label_3
_geom_angle
C30_1 Re1_1 C29_1 85.7(5)
C30_1 Re1_1 C28_1 89.1(5)
C29_1 Re1_1 C28_1 85.6(5)
C30_1 Re1_1 O3_1 91.6(4)
C29_1 Re1_1 O3_1 99.8(4)
C28_1 Re1_1 O3_1 174.6(4)
C30_1 Re1_1 O1_1 176.6(4)
C29_1 Re1_1 O1_1 95.3(4)
C28_1 Re1_1 O1_1 94.1(4)
O3_1 Re1_1 O1_1 85.1(2)
C30_1 Re1_1 O2_1 94.8(4)
C29_1 Re1_1 O2_1 179.3(4)
C28_1 Re1_1 O2_1 95.0(4)
O3_1 Re1_1 O2_1 79.6(3)
O1_1 Re1_1 O2_1 84.2(3)
C22_1 O1_1 Re1_1 126.1(6)
C3_1 O2_1 C2_1 107.6(7)
C3_1 O2_1 Re1_1 122.5(6)
C2_1 O2_1 Re1_1 111.9(5)
C23_1 O3_1 Re1_1 113.0(6)
C10_1 O4_1 C9_1 112.7(9)
C17_1 O6_1 C16_1 113.4(9)
C21_1 C1_1 C22_1 120.6(11)
C21_1 C1_1 C2_1 121.3(11)
C22_1 C1_1 C2_1 118.0(10)
C1_1 C2_1 O2_1 111.3(8)
O2_1 C3_1 C4_1 110.1(9)
C5_1 C4_1 C23_1 120.4(11)
C5_1 C4_1 C3_1 120.9(11)
C23_1 C4_1 C3_1 118.4(10)
C6_1 C5_1 C4_1 122.0(11)
C5_1 C6_1 C7_1 118.4(10)
C5_1 C6_1 C26_1 121.1(11)
C7_1 C6_1 C26_1 120.4(10)
C6_1 C7_1 C8_1 120.2(11)
C7_1 C8_1 C23_1 121.3(11)
C7_1 C8_1 C9_1 120.2(10)
C23_1 C8_1 C9_1 118.2(11)
O4_1 C9_1 C8_1 111.1(9)
O4_1 C10_1 C11_1 111.0(9)
C12_1 C11_1 C24_1 118.3(10)
C12_1 C11_1 C10_1 119.5(10)
C24_1 C11_1 C10_1 121.9(10)
C11_1 C12_1 C13_1 123.3(12)
C14_1 C13_1 C12_1 117.0(13)
C14_1 C13_1 C27_1 119.4(12)
C12_1 C13_1 C27_1 123.6(13)
C13_1 C14_1 C15_1 120.0(12)
C24_1 C15_1 C14_1 121.7(11)
C24_1 C15_1 C16_1 119.2(12)
C14_1 C15_1 C16_1 118.9(11)
O6_1 C16_1 C15_1 115.2(10)
O6_1 C17_1 C18_1 115.7(9)
C22_1 C18_1 C19_1 118.6(12)
C22_1 C18_1 C17_1 120.6(10)
C19_1 C18_1 C17_1 120.6(11)
C20_1 C19_1 C18_1 122.7(12)
C21_1 C20_1 C19_1 115.4(11)
C21_1 C20_1 C25_1 121.8(13)
C19_1 C20_1 C25_1 122.7(13)
C20_1 C21_1 C1_1 124.4(12)
O1_1 C22_1 C18_1 118.2(11)
O1_1 C22_1 C1_1 123.8(10)
C18_1 C22_1 C1_1 117.9(10)
O3_1 C23_1 C4_1 120.8(10)
O3_1 C23_1 C8_1 121.6(10)
C4_1 C23_1 C8_1 117.5(11)
O5_1 C24_1 C15_1 115.8(11)
O5_1 C24_1 C11_1 124.6(10)
C15_1 C24_1 C11_1 119.6(11)
O28_1 C28_1 Re1_1 177.7(11)
O29_1 C29_1 Re1_1 178.8(11)
O30_1 C30_1 Re1_1 176.9(11)
C30_2 Re1_2 C28_2 88.3(5)
C30_2 Re1_2 C29_2 85.7(5)
C28_2 Re1_2 C29_2 85.7(5)
C30_2 Re1_2 O1_2 98.7(4)
C28_2 Re1_2 O1_2 172.9(5)
C29_2 Re1_2 O1_2 94.3(4)
C30_2 Re1_2 O3_2 95.5(4)
C28_2 Re1_2 O3_2 96.4(4)
C29_2 Re1_2 O3_2 177.6(4)
O1_2 Re1_2 O3_2 83.5(3)
C30_2 Re1_2 O2_2 179.3(4)
C28_2 Re1_2 O2_2 92.1(5)
C29_2 Re1_2 O2_2 94.8(4)
O1_2 Re1_2 O2_2 80.8(3)
O3_2 Re1_2 O2_2 84.0(3)
C22_2 O1_2 Re1_2 111.9(5)
C3_2 O2_2 C2_2 110.5(8)
C3_2 O2_2 Re1_2 112.1(6)
C2_2 O2_2 Re1_2 121.5(6)
C23_2 O3_2 Re1_2 127.8(7)
C10_2 O4_2 C9_2 112.6(8)
C16_2 O6_2 C17_2 111.2(8)
C21_2 C1_2 C22_2 119.5(11)
C21_2 C1_2 C2_2 123.0(11)
C22_2 C1_2 C2_2 117.3(11)
O2_2 C2_2 C1_2 112.2(9)
O2_2 C3_2 C4_2 113.8(9)
C23_2 C4_2 C5_2 120.3(12)
C23_2 C4_2 C3_2 118.0(11)
C5_2 C4_2 C3_2 121.7(12)
C6_2 C5_2 C4_2 123.9(13)
C7_2 C6_2 C5_2 116.5(12)
C7_2 C6_2 C26_2 119.9(13)
C5_2 C6_2 C26_2 123.6(13)
C6_2 C7_2 C8_2 123.3(13)
C7_2 C8_2 C23_2 118.5(12)
C7_2 C8_2 C9_2 122.8(11)
C23_2 C8_2 C9_2 118.7(10)
O4_2 C9_2 C8_2 112.0(9)
O4_2 C10_2 C11_2 115.1(10)
C12_2 C11_2 C24_2 118.9(11)
C12_2 C11_2 C10_2 123.0(11)
C24_2 C11_2 C10_2 117.9(10)
C11_2 C12_2 C13_2 122.3(11)
C12_2 C13_2 C14_2 118.0(10)
C12_2 C13_2 C27_2 120.3(11)
C14_2 C13_2 C27_2 121.7(12)
C15_2 C14_2 C13_2 122.1(11)
C14_2 C15_2 C24_2 119.4(10)
C14_2 C15_2 C16_2 119.7(10)
C24_2 C15_2 C16_2 120.5(10)
O6_2 C16_2 C15_2 112.3(9)
O6_2 C17_2 C18_2 110.9(9)
C19_2 C18_2 C22_2 117.8(10)
C19_2 C18_2 C17_2 122.9(11)
C22_2 C18_2 C17_2 119.1(10)
C20_2 C19_2 C18_2 122.7(11)
C19_2 C20_2 C21_2 118.8(10)
C19_2 C20_2 C25_2 119.8(12)
C21_2 C20_2 C25_2 121.3(11)
C1_2 C21_2 C20_2 121.5(11)
O1_2 C22_2 C18_2 119.4(10)
O1_2 C22_2 C1_2 121.0(10)
C18_2 C22_2 C1_2 119.6(10)
O3_2 C23_2 C4_2 123.5(10)
O3_2 C23_2 C8_2 119.0(10)
C4_2 C23_2 C8_2 117.5(11)
O5_2 C24_2 C15_2 124.8(10)
O5_2 C24_2 C11_2 116.0(10)
C15_2 C24_2 C11_2 119.2(11)
O28_2 C28_2 Re1_2 177.7(11)
O29_2 C29_2 Re1_2 177.6(10)
O30_2 C30_2 Re1_2 177.5(11)
C38_3 O11_3 C39_3 116.3(10)
C47_3 O13_3 C48_3 111.1(9)
C56_3 O15_3 C57_3 113.1(9)
C36_3 C31_3 O10_3 118.6(12)
C36_3 C31_3 C32_3 121.7(12)
O10_3 C31_3 C32_3 119.7(11)
C33_3 C32_3 C31_3 118.2(12)
C33_3 C32_3 C57_3 120.9(14)
C31_3 C32_3 C57_3 120.8(12)
C32_3 C33_3 C34_3 120.9(13)
C35_3 C34_3 C33_3 117.8(13)
C35_3 C34_3 C37_3 125.0(14)
C33_3 C34_3 C37_3 117.2(15)
C36_3 C35_3 C34_3 121.4(13)
C31_3 C36_3 C35_3 119.9(14)
C31_3 C36_3 C38_3 121.2(14)
C35_3 C36_3 C38_3 118.9(14)
C36_3 C38_3 O11_3 107.3(10)
O11_3 C39_3 C40_3 109.0(11)
C41_3 C40_3 C45_3 120.5(13)
C41_3 C40_3 C39_3 117.1(14)
C45_3 C40_3 C39_3 122.4(14)
O12_3 C41_3 C40_3 122.6(13)
O12_3 C41_3 C42_3 119.9(13)
C40_3 C41_3 C42_3 117.4(13)
C43_3 C42_3 C41_3 118.9(13)
C43_3 C42_3 C47_3 124.2(12)
C41_3 C42_3 C47_3 116.9(13)
C44_3 C43_3 C42_3 123.4(13)
C43_3 C44_3 C45_3 117.7(14)
C43_3 C44_3 C46_3 121.2(13)
C45_3 C44_3 C46_3 121.0(14)
C44_3 C45_3 C40_3 122.0(14)
O13_3 C47_3 C42_3 108.1(10)
O13_3 C48_3 C49_3 109.3(9)
C54_3 C49_3 C50_3 122.5(13)
C54_3 C49_3 C48_3 121.4(12)
C50_3 C49_3 C48_3 116.0(12)
O14_3 C50_3 C51_3 119.8(11)
O14_3 C50_3 C49_3 122.4(12)
C51_3 C50_3 C49_3 117.8(12)
C52_3 C51_3 C50_3 118.1(13)
C52_3 C51_3 C56_3 122.8(13)
C50_3 C51_3 C56_3 119.1(12)
C51_3 C52_3 C53_3 123.5(14)
C54_3 C53_3 C52_3 117.7(14)
C54_3 C53_3 C55_3 124.1(14)
C52_3 C53_3 C55_3 118.0(15)
C53_3 C54_3 C49_3 120.3(14)
O15_3 C56_3 C51_3 110.1(10)
O15_3 C57_3 C32_3 108.7(10)
C39_4 O11_4 C38_4 113.1(10)
C47_4 O13_4 C48_4 114.3(11)
C56_4 O15_4 C57_4 113.6(9)
O10_4 C31_4 C32_4 119.3(13)
O10_4 C31_4 C36_4 121.4(13)
C32_4 C31_4 C36_4 119.3(13)
C33_4 C32_4 C31_4 120.9(14)
C33_4 C32_4 C57_4 120.1(13)
C31_4 C32_4 C57_4 118.9(13)
C32_4 C33_4 C34_4 120.3(14)
C35_4 C34_4 C33_4 117.3(14)
C35_4 C34_4 C37_4 123.4(15)
C33_4 C34_4 C37_4 119.3(15)
C34_4 C35_4 C36_4 124.1(15)
C35_4 C36_4 C31_4 117.8(14)
C35_4 C36_4 C38_4 122.0(14)
C31_4 C36_4 C38_4 120.2(13)
O11_4 C38_4 C36_4 107.1(10)
O11_4 C39_4 C40_4 107.2(11)
C45_4 C40_4 C41_4 117.2(16)
C45_4 C40_4 C39_4 122.9(17)
C41_4 C40_4 C39_4 119.9(15)
C42_4 C41_4 O12_4 119.3(16)
C42_4 C41_4 C40_4 122.7(14)
O12_4 C41_4 C40_4 117.9(14)
C41_4 C42_4 C43_4 116.3(15)
C41_4 C42_4 C47_4 121.9(15)
C43_4 C42_4 C47_4 121.7(15)
C44_4 C43_4 C42_4 122.6(16)
C43_4 C44_4 C45_4 116.8(17)
C43_4 C44_4 C46_4 117(2)
C45_4 C44_4 C46_4 126(2)
C40_4 C45_4 C44_4 124.3(19)
O13_4 C47_4 C42_4 111.4(13)
O13_4 C48_4 C49_4 109.2(11)
C54_4 C49_4 C50_4 119.0(13)
C54_4 C49_4 C48_4 120.6(13)
C50_4 C49_4 C48_4 120.4(13)
O14_4 C50_4 C51_4 120.7(12)
O14_4 C50_4 C49_4 120.4(13)
C51_4 C50_4 C49_4 118.9(13)
C50_4 C51_4 C52_4 120.1(13)
C50_4 C51_4 C56_4 117.2(13)
C52_4 C51_4 C56_4 122.6(14)
C51_4 C52_4 C53_4 121.1(14)
C54_4 C53_4 C52_4 117.0(12)
C54_4 C53_4 C55_4 125.7(13)
C52_4 C53_4 C55_4 117.2(14)
C49_4 C54_4 C53_4 123.8(13)
O15_4 C56_4 C51_4 109.6(10)
O15_4 C57_4 C32_4 107.9(9)
C60_5 N1_5 C68_5 122.6(10)
C60_5 N2_5 C65_5 122.8(11)
C60_5 N2_5 C66_5 121.2(10)
C65_5 N2_5 C66_5 116.0(10)
N1_5 C60_5 N2_5 120.8(11)
N1_5 C60_5 C61_5 119.3(10)
N2_5 C60_5 C61_5 119.9(11)
C60_5 C61_5 C62_5 111.1(10)
C61_5 C62_5 C63_5 112.5(10)
C64_5 C63_5 C62_5 115.3(11)
C65_5 C64_5 C63_5 114.6(11)
N2_5 C65_5 C64_5 113.1(10)
C67_5 C66_5 N2_5 112.1(10)
C66_5 C67_5 C68_5 109.6(10)
N1_5 C68_5 C67_5 108.5(11)
C60_6 N1_6 C68_6 122.7(10)
C60_6 N2_6 C65_6 121.8(11)
C60_6 N2_6 C66_6 121.7(10)
C65_6 N2_6 C66_6 116.3(10)
N2_6 C60_6 N1_6 121.8(11)
N2_6 C60_6 C61_6 120.3(11)
N1_6 C60_6 C61_6 117.9(11)
C62_6 C61_6 C60_6 112.0(10)
C61_6 C62_6 C63_6 114.7(11)
C64_6 C63_6 C62_6 117.5(12)
C63_6 C64_6 C65_6 114.1(12)
N2_6 C65_6 C64_6 113.2(11)
N2_6 C66_6 C67_6 111.9(11)
C66_6 C67_6 C68_6 111.7(11)
N1_6 C68_6 C67_6 108.6(10)

loop_
_geom_bond_atom_site_label_1
_geom_bond_atom_site_label_2
_geom_bond_distance
Re1_1 C30_1 1.883(13)
Re1_1 C29_1 1.889(15)
Re1_1 C28_1 1.904(14)
Re1_1 O3_1 2.118(7)
Re1_1 O1_1 2.162(6)
Re1_1 O2_1 2.248(7)
O1_1 C22_1 1.345(12)
O2_1 C3_1 1.444(12)
O2_1 C2_1 1.521(12)
O3_1 C23_1 1.315(13)
O4_1 C10_1 1.426(13)
O4_1 C9_1 1.476(13)
O5_1 C24_1 1.349(12)
O6_1 C17_1 1.451(13)
O6_1 C16_1 1.460(14)
O28_1 C28_1 1.172(13)
O29_1 C29_1 1.172(14)
O30_1 C30_1 1.154(12)
C1_1 C21_1 1.357(15)
C1_1 C22_1 1.388(15)
C1_1 C2_1 1.509(15)
C3_1 C4_1 1.503(14)
C4_1 C5_1 1.403(15)
C4_1 C23_1 1.404(15)
C5_1 C6_1 1.381(14)
C6_1 C7_1 1.402(15)
C6_1 C26_1 1.520(15)
C7_1 C8_1 1.407(15)
C8_1 C23_1 1.412(14)
C8_1 C9_1 1.494(15)
C10_1 C11_1 1.485(15)
C11_1 C12_1 1.376(15)
C11_1 C24_1 1.381(15)
C12_1 C13_1 1.408(16)
C13_1 C14_1 1.378(17)
C13_1 C27_1 1.507(17)
C14_1 C15_1 1.391(16)
C15_1 C24_1 1.378(15)
C15_1 C16_1 1.546(16)
C17_1 C18_1 1.512(16)
C18_1 C22_1 1.374(15)
C18_1 C19_1 1.418(15)
C19_1 C20_1 1.382(17)
C20_1 C21_1 1.340(17)
C20_1 C25_1 1.522(17)
Re1_2 C30_2 1.877(15)
Re1_2 C28_2 1.889(13)
Re1_2 C29_2 1.900(14)
Re1_2 O1_2 2.105(6)
Re1_2 O3_2 2.136(7)
Re1_2 O2_2 2.225(7)
O1_2 C22_2 1.380(12)
O2_2 C3_2 1.443(13)
O2_2 C2_2 1.470(12)
O3_2 C23_2 1.339(13)
O4_2 C10_2 1.422(12)
O4_2 C9_2 1.423(12)
O5_2 C24_2 1.367(13)
O6_2 C16_2 1.419(12)
O6_2 C17_2 1.438(12)
O28_2 C28_2 1.168(13)
O29_2 C29_2 1.147(13)
O30_2 C30_2 1.169(14)
C1_2 C21_2 1.374(15)
C1_2 C22_2 1.418(15)
C1_2 C2_2 1.497(15)
C3_2 C4_2 1.479(16)
C4_2 C23_2 1.379(15)
C4_2 C5_2 1.381(16)
C5_2 C6_2 1.374(18)
C6_2 C7_2 1.364(17)
C6_2 C26_2 1.527(17)
C7_2 C8_2 1.400(16)
C8_2 C23_2 1.450(15)
C8_2 C9_2 1.545(16)
C10_2 C11_2 1.532(15)
C11_2 C12_2 1.339(15)
C11_2 C24_2 1.417(14)
C12_2 C13_2 1.371(16)
C13_2 C14_2 1.380(15)
C13_2 C27_2 1.571(15)
C14_2 C15_2 1.345(14)
C15_2 C24_2 1.385(14)
C15_2 C16_2 1.513(14)
C17_2 C18_2 1.495(15)
C18_2 C19_2 1.391(14)
C18_2 C22_2 1.415(15)
C19_2 C20_2 1.378(15)
C20_2 C21_2 1.384(15)
C20_2 C25_2 1.485(15)
O10_3 C31_3 1.381(13)
O11_3 C38_3 1.454(14)
O11_3 C39_3 1.469(15)
O12_3 C41_3 1.374(15)
O13_3 C47_3 1.408(14)
O13_3 C48_3 1.428(13)
O14_3 C50_3 1.374(13)
O15_3 C56_3 1.418(13)
O15_3 C57_3 1.431(13)
C31_3 C36_3 1.355(16)
C31_3 C32_3 1.394(17)
C32_3 C33_3 1.379(16)
C32_3 C57_3 1.490(17)
C33_3 C34_3 1.404(17)
C34_3 C35_3 1.40(2)
C34_3 C37_3 1.575(18)
C35_3 C36_3 1.36(2)
C36_3 C38_3 1.435(17)
C39_3 C40_3 1.504(19)
C40_3 C41_3 1.390(18)
C40_3 C45_3 1.396(18)
C41_3 C42_3 1.421(17)
C42_3 C43_3 1.393(17)
C42_3 C47_3 1.496(17)
C43_3 C44_3 1.349(17)
C44_3 C45_3 1.368(18)
C44_3 C46_3 1.479(18)
C48_3 C49_3 1.545(17)
C49_3 C54_3 1.347(16)
C49_3 C50_3 1.421(16)
C50_3 C51_3 1.393(16)
C51_3 C52_3 1.346(16)
C51_3 C56_3 1.497(16)
C52_3 C53_3 1.428(19)
C53_3 C54_3 1.343(18)
C53_3 C55_3 1.518(19)
O10_4 C31_4 1.368(14)
O11_4 C39_4 1.416(14)
O11_4 C38_4 1.454(14)
O12_4 C41_4 1.379(15)
O13_4 C47_4 1.417(15)
O13_4 C48_4 1.446(15)
O14_4 C50_4 1.345(15)
O15_4 C56_4 1.404(14)
O15_4 C57_4 1.426(13)
C31_4 C32_4 1.385(17)
C31_4 C36_4 1.404(18)
C32_4 C33_4 1.380(17)
C32_4 C57_4 1.486(17)
C33_4 C34_4 1.423(18)
C34_4 C35_4 1.342(19)
C34_4 C37_4 1.533(18)
C35_4 C36_4 1.400(18)
C36_4 C38_4 1.540(18)
C39_4 C40_4 1.454(19)
C40_4 C45_4 1.37(2)
C40_4 C41_4 1.388(19)
C41_4 C42_4 1.359(18)
C42_4 C43_4 1.45(2)
C42_4 C47_4 1.50(2)
C43_4 C44_4 1.35(2)
C44_4 C45_4 1.38(2)
C44_4 C46_4 1.49(2)
C48_4 C49_4 1.491(18)
C49_4 C54_4 1.366(18)
C49_4 C50_4 1.446(17)
C50_4 C51_4 1.377(18)
C51_4 C52_4 1.412(17)
C51_4 C56_4 1.460(16)
C52_4 C53_4 1.419(18)
C53_4 C54_4 1.378(18)
C53_4 C55_4 1.525(18)
N1_5 C60_5 1.306(13)
N1_5 C68_5 1.461(14)
N2_5 C60_5 1.327(13)
N2_5 C65_5 1.474(15)
N2_5 C66_5 1.497(14)
C60_5 C61_5 1.526(16)
C61_5 C62_5 1.557(16)
C62_5 C63_5 1.563(17)
C63_5 C64_5 1.529(18)
C64_5 C65_5 1.505(17)
C66_5 C67_5 1.483(16)
C67_5 C68_5 1.494(16)
N1_6 C60_6 1.336(14)
N1_6 C68_6 1.457(14)
N2_6 C60_6 1.326(14)
N2_6 C65_6 1.464(14)
N2_6 C66_6 1.471(15)
C60_6 C61_6 1.495(15)
C61_6 C62_6 1.485(15)
C62_6 C63_6 1.584(18)
C63_6 C64_6 1.460(19)
C64_6 C65_6 1.471(17)
C66_6 C67_6 1.508(17)
C67_6 C68_6 1.512(16)
